data_2224134
loop_
_publ_author_name
'Schollmeyer, Dieter'
'Ferenc, Dorota'
'Opatz, Till'

_publ_section_title
;
 (<i>Z</i>)-Amino(2-methyl-3-oxoisoindolin-1-ylidene)acetonitrile
;
_journal_coeditor_code BT5125
_journal_issue 12
_journal_name_full 'Acta Crystallographica Section E'
_journal_page_first o3024
_journal_paper_doi 10.1107/S1600536809045681
_journal_volume 65
_journal_year 2009
_chemical_formula_iupac 'C11 H9 N3 O'
_chemical_formula_moiety 'C11 H9 N3 O'
_chemical_formula_sum 'C11 H9 N3 O'
_chemical_formula_weight 199.21
_chemical_name_systematic
;
(<i>Z</i>)-Amino(2-methyl-3-oxoisoindolin-1-ylidene)acetonitrile
;
_space_group_IT_number 2
_symmetry_cell_setting triclinic
_symmetry_space_group_name_Hall '-P 1'
_symmetry_space_group_name_H-M 'P -1'
_atom_sites_solution_hydrogens geom
_atom_sites_solution_primary direct
_atom_sites_solution_secondary difmap
_audit_creation_method SHELXL-97
_cell_angle_alpha 80.741(5)
_cell_angle_beta 80.797(5)
_cell_angle_gamma 68.329(4)
_cell_formula_units_Z 4
_cell_length_a 8.5021(7)
_cell_length_b 8.5080(6)
_cell_length_c 14.0412(11)
_cell_measurement_reflns_used 5592
_cell_measurement_temperature 298(2)
_cell_measurement_theta_max 27.8
_cell_measurement_theta_min 2.5
_cell_volume 925.98(13)
_computing_cell_refinement 'SAINT (Bruker, 2006)'
_computing_data_collection 'APEX2 (Bruker, 2006)'
_computing_data_reduction 'SAINT (Bruker, 2006)'
_computing_molecular_graphics 'PLATON (Spek, 2009)'
_computing_publication_material 'PLATON (Spek, 2009)'
_computing_structure_refinement 'SHELXL97 (Sheldrick, 2008)'
_computing_structure_solution 'SIR97 (Altomare <i>et al.</i>,  1999)'
_diffrn_ambient_temperature 298(2)
_diffrn_measured_fraction_theta_full 0.981
_diffrn_measured_fraction_theta_max 0.981
_diffrn_measurement_device '\k-geometry diffractometer'
_diffrn_measurement_device_type 'Bruker SMART APEXII'
_diffrn_measurement_method 'CCD scan'
_diffrn_radiation_monochromator graphite
_diffrn_radiation_type MoK\a
_diffrn_radiation_wavelength 0.71073
_diffrn_reflns_av_R_equivalents 0.0948
_diffrn_reflns_av_sigmaI/netI 0.0721
_diffrn_reflns_limit_h_max 11
_diffrn_reflns_limit_h_min -11
_diffrn_reflns_limit_k_max 11
_diffrn_reflns_limit_k_min -11
_diffrn_reflns_limit_l_max 18
_diffrn_reflns_limit_l_min -18
_diffrn_reflns_number 13710
_diffrn_reflns_theta_full 28.38
_diffrn_reflns_theta_max 28.38
_diffrn_reflns_theta_min 2.59
_exptl_absorpt_coefficient_mu 0.097
_exptl_absorpt_correction_T_max 0.9772
_exptl_absorpt_correction_T_min 0.9588
_exptl_absorpt_correction_type none
_exptl_crystal_colour yellow
_exptl_crystal_density_diffrn 1.429
_exptl_crystal_density_method 'not measured'
_exptl_crystal_description block
_exptl_crystal_F_000 416
_exptl_crystal_size_max 0.44
_exptl_crystal_size_mid 0.30
_exptl_crystal_size_min 0.24
_refine_diff_density_max 0.240
_refine_diff_density_min -0.291
_refine_ls_extinction_method none
_refine_ls_goodness_of_fit_ref 0.973
_refine_ls_hydrogen_treatment constr
_refine_ls_matrix_type full
_refine_ls_number_parameters 274
_refine_ls_number_reflns 4570
_refine_ls_number_restraints 0
_refine_ls_restrained_S_all 0.973
_refine_ls_R_factor_all 0.0600
_refine_ls_R_factor_gt 0.0474
_refine_ls_shift/su_max 0.001
_refine_ls_shift/su_mean 0.000
_refine_ls_structure_factor_coef Fsqd
_refine_ls_weighting_details 'calc w=1/[\s^2^(Fo^2^)+(0.0637P)^2^] where P=(Fo^2^+2Fc^2^)/3'
_refine_ls_weighting_scheme calc
_refine_ls_wR_factor_obs 0.1088
_refine_ls_wR_factor_ref 0.1141
_reflns_number_gt 3668
_reflns_number_total 4570
_reflns_threshold_expression I>2\s(I)
_cod_data_source_file bt5125.cif
_cod_data_source_block I
_cod_original_cell_volume 925.98(12)
_cod_database_code 2224134
_cod_database_fobs_code 2224134

loop_
_symmetry_equiv_pos_as_xyz
'x, y, z'
'-x, -y, -z'

loop_
_atom_site_type_symbol
_atom_site_label
_atom_site_fract_x
_atom_site_fract_y
_atom_site_fract_z
_atom_site_U_iso_or_equiv
_atom_site_adp_type
_atom_site_calc_flag
_atom_site_refinement_flags
_atom_site_occupancy
_atom_site_disorder_assembly
_atom_site_disorder_group
C C1A 0.2396(3) 0.2747(2) 0.03598(13) 0.0253(4) Uani d . 1 . .
C C2A 0.0717(3) 0.2796(3) 0.05168(15) 0.0336(5) Uani d . 1 . .
H H2A 0.0273 0.2403 0.0079 0.040 Uiso calc R 1 . .
C C3A -0.0270(3) 0.3451(3) 0.13471(15) 0.0383(5) Uani d . 1 . .
H H3A -0.1390 0.3487 0.1464 0.046 Uiso calc R 1 . .
C C4A 0.0353(3) 0.4049(3) 0.20035(15) 0.0368(5) Uani d . 1 . .
H H4A -0.0345 0.4474 0.2554 0.044 Uiso calc R 1 . .
C C5A 0.2019(3) 0.4024(2) 0.18496(14) 0.0331(4) Uani d . 1 . .
H H5A 0.2454 0.4423 0.2289 0.040 Uiso calc R 1 . .
C C6A 0.3004(3) 0.3385(2) 0.10205(13) 0.0269(4) Uani d . 1 . .
C C7A 0.4779(3) 0.3235(2) 0.06796(13) 0.0270(4) Uani d . 1 . .
N N8A 0.5196(2) 0.2477(2) -0.01665(11) 0.0260(3) Uani d . 1 . .
C C9A 0.3809(2) 0.2157(2) -0.04199(13) 0.0244(4) Uani d . 1 . .
O O10A 0.5747(2) 0.36850(19) 0.10405(10) 0.0367(3) Uani d . 1 . .
C C11A 0.6877(3) 0.2169(3) -0.07052(14) 0.0334(5) Uani d . 1 . .
H H11A 0.7539 0.2569 -0.0375 0.050 Uiso calc R 1 . .
H H11B 0.6761 0.2765 -0.1346 0.050 Uiso calc R 1 . .
H H11C 0.7439 0.0971 -0.0749 0.050 Uiso calc R 1 . .
C C12A 0.3794(3) 0.1446(2) -0.12086(13) 0.0274(4) Uani d . 1 . .
N N13A 0.5046(2) 0.1033(2) -0.19937(12) 0.0378(4) Uani d . 1 . .
H H13A 0.4929 0.0314 -0.2428 0.057 Uiso d R 1 . .
H H13B 0.6248 0.0872 -0.1858 0.057 Uiso d R 1 . .
C C14A 0.2264(3) 0.1156(3) -0.13240(14) 0.0333(5) Uani d . 1 . .
N N15A 0.1094(3) 0.0862(3) -0.14296(14) 0.0497(5) Uani d . 1 . .
C C1B 0.2361(2) 0.7692(2) 0.48593(13) 0.0255(4) Uani d . 1 . .
C C2B 0.2327(3) 0.9368(2) 0.46907(14) 0.0315(5) Uani d . 1 . .
H H2B 0.2776 0.9793 0.5111 0.038 Uiso calc R 1 . .
C C3B 0.1607(3) 1.0388(3) 0.38784(15) 0.0365(5) Uani d . 1 . .
H H3B 0.1575 1.1506 0.3760 0.044 Uiso calc R 1 . .
C C4B 0.0932(3) 0.9777(3) 0.32407(15) 0.0364(5) Uani d . 1 . .
H H4B 0.0454 1.0487 0.2706 0.044 Uiso calc R 1 . .
C C5B 0.0971(3) 0.8124(3) 0.33976(14) 0.0340(5) Uani d . 1 . .
H H5B 0.0527 0.7702 0.2975 0.041 Uiso calc R 1 . .
C C6B 0.1689(3) 0.7110(2) 0.42024(13) 0.0273(4) Uani d . 1 . .
C C7B 0.1883(3) 0.5323(2) 0.45288(13) 0.0285(4) Uani d . 1 . .
N N8B 0.2650(2) 0.49057(19) 0.53725(11) 0.0283(4) Uani d . 1 . .
C C9B 0.2977(2) 0.6286(2) 0.56289(13) 0.0257(4) Uani d . 1 . .
O O10B 0.1472(2) 0.43614(19) 0.41427(10) 0.0382(4) Uani d . 1 . .
C C11B 0.2984(3) 0.3212(2) 0.58994(15) 0.0356(5) Uani d . 1 . .
H H11D 0.2602 0.2548 0.5561 0.053 Uiso calc R 1 . .
H H11E 0.2386 0.3306 0.6540 0.053 Uiso calc R 1 . .
H H11F 0.4184 0.2667 0.5944 0.053 Uiso calc R 1 . .
C C12B 0.3717(3) 0.6276(2) 0.64150(14) 0.0285(4) Uani d . 1 . .
N N13B 0.4376(3) 0.4959(2) 0.71336(13) 0.0409(4) Uani d . 1 . .
H H13C 0.4549 0.5204 0.7730 0.061 Uiso d R 1 . .
H H13D 0.4177 0.3943 0.7053 0.061 Uiso d R 1 . .
C C14B 0.3965(3) 0.7805(3) 0.65574(14) 0.0334(4) Uani d . 1 . .
N N15B 0.4204(3) 0.8972(3) 0.67200(14) 0.0483(5) Uani d . 1 . .

loop_
_atom_site_aniso_label
_atom_site_aniso_U_11
_atom_site_aniso_U_22
_atom_site_aniso_U_33
_atom_site_aniso_U_12
_atom_site_aniso_U_13
_atom_site_aniso_U_23
C1A 0.0268(10) 0.0205(9) 0.0297(9) -0.0101(8) -0.0021(7) -0.0029(7)
C2A 0.0313(12) 0.0356(11) 0.0376(10) -0.0165(10) -0.0019(9) -0.0049(9)
C3A 0.0289(12) 0.0403(12) 0.0448(12) -0.0153(9) 0.0048(9) -0.0037(9)
C4A 0.0401(12) 0.0329(11) 0.0346(10) -0.0133(9) 0.0080(9) -0.0067(9)
C5A 0.0417(13) 0.0291(10) 0.0306(10) -0.0159(9) 0.0012(9) -0.0059(8)
C6A 0.0340(11) 0.0199(9) 0.0292(9) -0.0135(8) -0.0020(8) -0.0011(7)
C7A 0.0326(10) 0.0240(9) 0.0273(9) -0.0128(8) -0.0046(8) -0.0026(7)
N8A 0.0269(9) 0.0262(8) 0.0288(7) -0.0139(7) -0.0008(6) -0.0047(6)
C9A 0.0278(10) 0.0203(9) 0.0276(9) -0.0120(8) -0.0032(7) -0.0006(7)
O10A 0.0405(9) 0.0431(8) 0.0372(7) -0.0240(7) -0.0049(6) -0.0111(6)
C11A 0.0295(11) 0.0376(11) 0.0373(11) -0.0169(9) 0.0020(8) -0.0095(9)
C12A 0.0324(11) 0.0239(9) 0.0281(9) -0.0127(8) -0.0047(8) -0.0011(7)
N13A 0.0425(11) 0.0443(11) 0.0347(9) -0.0227(9) 0.0054(8) -0.0183(8)
C14A 0.0397(12) 0.0357(11) 0.0288(9) -0.0171(10) -0.0050(8) -0.0054(8)
N15A 0.0510(13) 0.0666(14) 0.0468(11) -0.0343(11) -0.0064(9) -0.0153(10)
C1B 0.0258(10) 0.0236(9) 0.0286(9) -0.0122(8) 0.0058(7) -0.0078(7)
C2B 0.0379(12) 0.0260(10) 0.0358(10) -0.0179(9) 0.0021(9) -0.0082(8)
C3B 0.0420(12) 0.0244(10) 0.0425(11) -0.0148(9) 0.0040(9) -0.0034(8)
C4B 0.0419(13) 0.0308(11) 0.0345(10) -0.0130(10) -0.0013(9) 0.0001(8)
C5B 0.0379(12) 0.0370(11) 0.0313(10) -0.0183(10) 0.0010(8) -0.0079(8)
C6B 0.0316(11) 0.0269(9) 0.0265(9) -0.0153(8) 0.0052(7) -0.0083(7)
C7B 0.0337(11) 0.0263(10) 0.0296(9) -0.0159(8) 0.0056(8) -0.0111(7)
N8B 0.0372(10) 0.0213(8) 0.0313(8) -0.0159(7) 0.0017(7) -0.0081(6)
C9B 0.0273(10) 0.0208(9) 0.0317(9) -0.0118(8) 0.0038(7) -0.0098(7)
O10B 0.0548(10) 0.0354(8) 0.0357(7) -0.0260(8) -0.0021(6) -0.0137(6)
C11B 0.0492(13) 0.0227(10) 0.0393(10) -0.0184(9) -0.0031(9) -0.0038(8)
C12B 0.0296(10) 0.0250(10) 0.0332(10) -0.0123(8) 0.0029(8) -0.0095(7)
N13B 0.0592(13) 0.0316(10) 0.0369(9) -0.0181(9) -0.0131(9) -0.0052(8)
C14B 0.0392(12) 0.0346(11) 0.0320(10) -0.0171(9) -0.0033(8) -0.0100(8)
N15B 0.0668(14) 0.0387(11) 0.0526(11) -0.0287(10) -0.0115(10) -0.0127(9)

loop_
_atom_type_symbol
_atom_type_description
_atom_type_scat_dispersion_real
_atom_type_scat_dispersion_imag
_atom_type_scat_source
C C 0.0033 0.0016 'International Tables Vol C Tables 4.2.6.8 and 6.1.1.4'
H H 0.0000 0.0000 'International Tables Vol C Tables 4.2.6.8 and 6.1.1.4'
N N 0.0061 0.0033 'International Tables Vol C Tables 4.2.6.8 and 6.1.1.4'
O O 0.0106 0.0060 'International Tables Vol C Tables 4.2.6.8 and 6.1.1.4'

loop_
_geom_angle_atom_site_label_1
_geom_angle_atom_site_label_2
_geom_angle_atom_site_label_3
_geom_angle_site_symmetry_1
_geom_angle_site_symmetry_3
_geom_angle
_geom_angle_publ_flag
C2A C1A C6A . . 119.47(17) ?
C2A C1A C9A . . 133.57(17) ?
C6A C1A C9A . . 106.95(16) ?
C3A C2A C1A . . 117.81(19) ?
C3A C2A H2A . . 121.1 ?
C1A C2A H2A . . 121.1 ?
C4A C3A C2A . . 122.2(2) ?
C4A C3A H3A . . 118.9 ?
C2A C3A H3A . . 118.9 ?
C3A C4A C5A . . 120.48(19) ?
C3A C4A H4A . . 119.8 ?
C5A C4A H4A . . 119.8 ?
C6A C5A C4A . . 117.56(19) ?
C6A C5A H5A . . 121.2 ?
C4A C5A H5A . . 121.2 ?
C5A C6A C1A . . 122.42(18) ?
C5A C6A C7A . . 128.57(17) ?
C1A C6A C7A . . 109.01(16) ?
O10A C7A N8A . . 124.46(18) ?
O10A C7A C6A . . 129.24(18) ?
N8A C7A C6A . . 106.30(15) ?
C7A N8A C9A . . 111.70(15) ?
C7A N8A C11A . . 120.31(15) ?
C9A N8A C11A . . 127.93(15) ?
C12A C9A N8A . . 126.48(17) ?
C12A C9A C1A . . 127.51(17) ?
N8A C9A C1A . . 106.01(14) ?
N8A C11A H11A . . 109.5 ?
N8A C11A H11B . . 109.5 ?
H11A C11A H11B . . 109.5 ?
N8A C11A H11C . . 109.5 ?
H11A C11A H11C . . 109.5 ?
H11B C11A H11C . . 109.5 ?
C9A C12A N13A . . 128.35(17) ?
C9A C12A C14A . . 118.38(17) ?
N13A C12A C14A . . 113.12(16) ?
C12A N13A H13A . . 116.8 ?
C12A N13A H13B . . 115.0 ?
H13A N13A H13B . . 118.1 ?
N15A C14A C12A . . 177.1(2) ?
C6B C1B C2B . . 118.63(19) ?
C6B C1B C9B . . 107.85(15) ?
C2B C1B C9B . . 133.53(18) ?
C3B C2B C1B . . 118.40(18) ?
C3B C2B H2B . . 120.8 ?
C1B C2B H2B . . 120.8 ?
C4B C3B C2B . . 121.68(18) ?
C4B C3B H3B . . 119.2 ?
C2B C3B H3B . . 119.2 ?
C5B C4B C3B . . 120.3(2) ?
C5B C4B H4B . . 119.9 ?
C3B C4B H4B . . 119.9 ?
C4B C5B C6B . . 118.06(19) ?
C4B C5B H5B . . 121.0 ?
C6B C5B H5B . . 121.0 ?
C5B C6B C1B . . 122.93(17) ?
C5B C6B C7B . . 128.61(17) ?
C1B C6B C7B . . 108.46(17) ?
O10B C7B N8B . . 125.50(18) ?
O10B C7B C6B . . 128.30(19) ?
N8B C7B C6B . . 106.20(14) ?
C7B N8B C9B . . 112.07(15) ?
C7B N8B C11B . . 119.95(14) ?
C9B N8B C11B . . 127.95(16) ?
C12B C9B N8B . . 126.16(17) ?
C12B C9B C1B . . 128.42(16) ?
N8B C9B C1B . . 105.42(15) ?
N8B C11B H11D . . 109.5 ?
N8B C11B H11E . . 109.5 ?
H11D C11B H11E . . 109.5 ?
N8B C11B H11F . . 109.5 ?
H11D C11B H11F . . 109.5 ?
H11E C11B H11F . . 109.5 ?
C9B C12B N13B . . 130.12(17) ?
C9B C12B C14B . . 118.57(18) ?
N13B C12B C14B . . 111.26(17) ?
C12B N13B H13C . . 120.2 ?
C12B N13B H13D . . 111.4 ?
H13C N13B H13D . . 123.8 ?
N15B C14B C12B . . 175.9(2) ?

loop_
_geom_bond_atom_site_label_1
_geom_bond_atom_site_label_2
_geom_bond_site_symmetry_2
_geom_bond_distance
_geom_bond_publ_flag
C1A C2A . 1.395(3) ?
C1A C6A . 1.395(3) ?
C1A C9A . 1.485(2) ?
C2A C3A . 1.387(3) ?
C2A H2A . 0.9300 ?
C3A C4A . 1.377(3) ?
C3A H3A . 0.9300 ?
C4A C5A . 1.391(3) ?
C4A H4A . 0.9300 ?
C5A C6A . 1.381(3) ?
C5A H5A . 0.9300 ?
C6A C7A . 1.473(3) ?
C7A O10A . 1.228(2) ?
C7A N8A . 1.377(2) ?
N8A C9A . 1.412(2) ?
N8A C11A . 1.458(2) ?
C9A C12A . 1.348(3) ?
C11A H11A . 0.9600 ?
C11A H11B . 0.9600 ?
C11A H11C . 0.9600 ?
C12A N13A . 1.395(2) ?
C12A C14A . 1.447(3) ?
N13A H13A . 0.9688 ?
N13A H13B . 1.0251 ?
C14A N15A . 1.148(3) ?
C1B C6B . 1.395(3) ?
C1B C2B . 1.398(3) ?
C1B C9B . 1.475(3) ?
C2B C3B . 1.393(3) ?
C2B H2B . 0.9300 ?
C3B C4B . 1.391(3) ?
C3B H3B . 0.9300 ?
C4B C5B . 1.377(3) ?
C4B H4B . 0.9300 ?
C5B C6B . 1.383(3) ?
C5B H5B . 0.9300 ?
C6B C7B . 1.471(3) ?
C7B O10B . 1.225(2) ?
C7B N8B . 1.377(3) ?
N8B C9B . 1.412(2) ?
N8B C11B . 1.458(2) ?
C9B C12B . 1.352(3) ?
C11B H11D . 0.9600 ?
C11B H11E . 0.9600 ?
C11B H11F . 0.9600 ?
C12B N13B . 1.393(3) ?
C12B C14B . 1.441(2) ?
N13B H13C . 0.9399 ?
N13B H13D . 0.9669 ?
C14B N15B . 1.147(3) ?

loop_
_geom_hbond_atom_site_label_D
_geom_hbond_atom_site_label_H
_geom_hbond_atom_site_label_A
_geom_hbond_site_symmetry_A
_geom_hbond_distance_DH
_geom_hbond_distance_HA
_geom_hbond_distance_DA
_geom_hbond_angle_DHA
N13A H13A N15B 1_544 0.97 2.08 3.035(3) 169
N13B H13C O10A 2_666 0.94 2.04 2.948(2) 163
N13B H13D N13A 1_556 0.97 2.52 3.238(3) 131

loop_
_geom_torsion_atom_site_label_1
_geom_torsion_atom_site_label_2
_geom_torsion_atom_site_label_3
_geom_torsion_atom_site_label_4
_geom_torsion_site_symmetry_1
_geom_torsion_site_symmetry_2
_geom_torsion_site_symmetry_3
_geom_torsion_site_symmetry_4
_geom_torsion
_geom_torsion_publ_flag
C6A C1A C2A C3A . . . . -1.5(3) ?
C9A C1A C2A C3A . . . . -179.98(19) ?
C1A C2A C3A C4A . . . . 0.4(3) ?
C2A C3A C4A C5A . . . . 0.3(3) ?
C3A C4A C5A C6A . . . . 0.1(3) ?
C4A C5A C6A C1A . . . . -1.3(3) ?
C4A C5A C6A C7A . . . . 179.10(18) ?
C2A C1A C6A C5A . . . . 2.1(3) ?
C9A C1A C6A C5A . . . . -179.10(16) ?
C2A C1A C6A C7A . . . . -178.31(16) ?
C9A C1A C6A C7A . . . . 0.5(2) ?
C5A C6A C7A O10A . . . . -2.3(3) ?
C1A C6A C7A O10A . . . . 178.13(19) ?
C5A C6A C7A N8A . . . . 178.35(18) ?
C1A C6A C7A N8A . . . . -1.3(2) ?
O10A C7A N8A C9A . . . . -177.91(18) ?
C6A C7A N8A C9A . . . . 1.5(2) ?
O10A C7A N8A C11A . . . . -0.6(3) ?
C6A C7A N8A C11A . . . . 178.87(16) ?
C7A N8A C9A C12A . . . . 179.28(17) ?
C11A N8A C9A C12A . . . . 2.2(3) ?
C7A N8A C9A C1A . . . . -1.2(2) ?
C11A N8A C9A C1A . . . . -178.31(17) ?
C2A C1A C9A C12A . . . . -1.5(3) ?
C6A C1A C9A C12A . . . . 179.87(18) ?
C2A C1A C9A N8A . . . . 179.0(2) ?
C6A C1A C9A N8A . . . . 0.4(2) ?
N8A C9A C12A N13A . . . . -7.3(3) ?
C1A C9A C12A N13A . . . . 173.28(18) ?
N8A C9A C12A C14A . . . . 177.50(17) ?
C1A C9A C12A C14A . . . . -1.9(3) ?
C6B C1B C2B C3B . . . . 0.7(3) ?
C9B C1B C2B C3B . . . . -178.89(19) ?
C1B C2B C3B C4B . . . . -0.1(3) ?
C2B C3B C4B C5B . . . . -0.3(3) ?
C3B C4B C5B C6B . . . . 0.2(3) ?
C4B C5B C6B C1B . . . . 0.4(3) ?
C4B C5B C6B C7B . . . . 179.96(19) ?
C2B C1B C6B C5B . . . . -0.9(3) ?
C9B C1B C6B C5B . . . . 178.83(17) ?
C2B C1B C6B C7B . . . . 179.50(16) ?
C9B C1B C6B C7B . . . . -0.8(2) ?
C5B C6B C7B O10B . . . . 1.3(3) ?
C1B C6B C7B O10B . . . . -179.04(19) ?
C5B C6B C7B N8B . . . . -179.13(19) ?
C1B C6B C7B N8B . . . . 0.5(2) ?
O10B C7B N8B C9B . . . . 179.60(18) ?
C6B C7B N8B C9B . . . . 0.1(2) ?
O10B C7B N8B C11B . . . . -2.1(3) ?
C6B C7B N8B C11B . . . . 178.37(16) ?
C7B N8B C9B C12B . . . . -179.94(18) ?
C11B N8B C9B C12B . . . . 1.9(3) ?
C7B N8B C9B C1B . . . . -0.5(2) ?
C11B N8B C9B C1B . . . . -178.69(17) ?
C6B C1B C9B C12B . . . . -179.79(18) ?
C2B C1B C9B C12B . . . . -0.2(4) ?
C6B C1B C9B N8B . . . . 0.8(2) ?
C2B C1B C9B N8B . . . . -179.6(2) ?
N8B C9B C12B N13B . . . . 2.2(3) ?
C1B C9B C12B N13B . . . . -177.04(19) ?
N8B C9B C12B C14B . . . . 179.39(17) ?
C1B C9B C12B C14B . . . . 0.1(3) ?
